data_1529522
loop_
_publ_author_name
'Abrahams, I.'
'West, A.R.'
'Bruce, P.G.'
'David, W.I.F.'

_publ_section_title
;
 Structure Determination of LISICON Solid Solutions by Powder Neutron
 Diffraction
;
_journal_name_full 'Journal of Solid State Chemistry'
_journal_page_first 390
_journal_page_last 396
_journal_volume 75
_journal_year 1988
_chemical_formula_sum 'Ge Li3 O4 Zn0.5'
_chemical_name_systematic 'Li3 Zn.5 Ge O4'
_space_group_IT_number 62
_symmetry_space_group_name_Hall '-P 2ac 2n'
_symmetry_space_group_name_H-M 'P n m a'
_cell_angle_alpha 90
_cell_angle_beta 90
_cell_angle_gamma 90
_cell_formula_units_Z 4
_cell_length_a 10.872
_cell_length_b 6.2882
_cell_length_c 5.1696
_cell_volume 353.421
_citation_journal_id_ASTM JSSCBI
_cod_data_source_file Abrahams_JSSCBI_1988_1635.cif
_cod_data_source_block Ge1Li3O4Zn0.5
_cod_original_cell_volume 353.4213
_cod_original_formula_sum 'Ge1 Li3 O4 Zn0.5'
_cod_database_code 1529522

loop_
_symmetry_equiv_pos_as_xyz
x,y,z
-x+1/2,-y,z+1/2
x+1/2,-y+1/2,-z+1/2
-x,y+1/2,-z
-x,-y,-z
x-1/2,y,-z-1/2
-x-1/2,y-1/2,z-1/2
x,-y-1/2,z

loop_
_atom_site_label
_atom_site_type_symbol
_atom_site_fract_x
_atom_site_fract_y
_atom_site_fract_z
_atom_site_occupancy
_atom_site_U_iso_or_equiv
O1 O-2 0.3363 0.0227 0.215 1 0.0
Zn2 Zn+2 0.134 -0.007 0.325 0.2 0.0
O2 O-2 0.0876 0.75 0.17 1 0.0
Li4 Li+1 0.202 0.25 0.037 0.27 0.0
Zn1 Zn+2 0.429 0.75 0.168 0.11 0.0
Li3 Li+1 0.151 0.006 0.153 0.17 0.0
Li1 Li+1 0.429 0.75 0.168 0.89 0.0
Li2 Li+1 0.134 -0.007 0.325 0.63 0.0
Ge1 Ge+4 0.4138 0.25 0.3303 1 0.0
O3 O-2 0.0646 0.25 0.285 1 0.0
